data_7015894
loop_
_publ_author_name
'Bowmaker, Graham A.'
'Di Nicola, Corrado'
'Pettinari, Claudio'
'Skelton, Brian W.'
'Somers, Neil'
'White, Allan H.'

_publ_section_title
;
 Mechanochemical synthesis in copper(II) halide/pyridine systems:
 single crystal X-ray diffraction and IR spectroscopic studies.
;
_journal_issue 18
_journal_name_full 'Dalton transactions (Cambridge, England : 2003)'
_journal_page_first 5102
_journal_page_last 5115
_journal_paper_doi 10.1039/c1dt10224a
_journal_volume 40
_journal_year 2011
_chemical_formula_moiety 'C20 H20 Br2 Cu N4, 2(C5 H5 N)'
_chemical_formula_sum 'C30 H30 Br2 Cu N6'
_chemical_formula_weight 697.96
_chemical_name_systematic
;
?
;
_space_group_IT_number 68
_symmetry_cell_setting orthorhombic
_symmetry_space_group_name_Hall '-C 2a 2ac'
_symmetry_space_group_name_H-M 'C c c a :2'
_atom_sites_solution_hydrogens geom
_atom_sites_solution_primary direct
_atom_sites_solution_secondary difmap
_audit_creation_date 2010-06-23T10:39:18-00:00
_audit_creation_method 'WinGX routine CIF_UPDATE'
_cell_angle_alpha 90
_cell_angle_beta 90
_cell_angle_gamma 90
_cell_formula_units_Z 4
_cell_length_a 11.8569(7)
_cell_length_b 14.6496(6)
_cell_length_c 16.7531(11)
_cell_measurement_reflns_used 2841
_cell_measurement_temperature 200(2)
_cell_measurement_theta_max 32.1689
_cell_measurement_theta_min 3.026
_cell_volume 2910.0(3)
_computing_cell_refinement
;
CrysAlis RED, Oxford Diffraction Ltd.,
Version 1.171.32.29 (release 10-06-2008 CrysAlis171 .NET)
(compiled Jun 10 2008,16:49:55)
;
_computing_data_collection
;
CrysAlis CCD, Oxford Diffraction Ltd.,
Version 1.171.32.29 (release 10-06-2008 CrysAlis171 .NET)
(compiled Jun 10 2008,16:49:55)
;
_computing_data_reduction
;
CrysAlis RED, Oxford Diffraction Ltd.,
Version 1.171.32.29 (release 10-06-2008 CrysAlis171 .NET)
(compiled Jun 10 2008,16:49:55)
;
_computing_molecular_graphics 'OrtepII (Johnson, C. K. (1976)'
_computing_publication_material 'WinGX Farrugia, L. J. (1999)'
_computing_structure_refinement 'SHELXL-97 (Sheldrick, 2008)'
_diffrn_ambient_temperature 200(2)
_diffrn_detector_area_resol_mean 16.0009
_diffrn_measured_fraction_theta_full 0.992
_diffrn_measured_fraction_theta_max 0.935
_diffrn_measurement_device_type 'Oxford Diffraction Xcalibur, Sapphire3'
_diffrn_measurement_method '\w scans'
_diffrn_orient_matrix_UB_11 -0.0053745599
_diffrn_orient_matrix_UB_12 0.0106281192
_diffrn_orient_matrix_UB_13 -0.0414656582
_diffrn_orient_matrix_UB_21 -0.0163343267
_diffrn_orient_matrix_UB_22 -0.0557352221
_diffrn_orient_matrix_UB_23 -0.0055937806
_diffrn_orient_matrix_UB_31 -0.0452414197
_diffrn_orient_matrix_UB_32 0.018883435
_diffrn_orient_matrix_UB_33 0.0068813448
_diffrn_radiation_monochromator graphite
_diffrn_radiation_type MoK\a
_diffrn_radiation_wavelength 0.71073
_diffrn_reflns_av_R_equivalents 0.029
_diffrn_reflns_av_unetI/netI 0.0468
_diffrn_reflns_limit_h_max 17
_diffrn_reflns_limit_h_min -17
_diffrn_reflns_limit_k_max 18
_diffrn_reflns_limit_k_min -22
_diffrn_reflns_limit_l_max 24
_diffrn_reflns_limit_l_min -24
_diffrn_reflns_number 9163
_diffrn_reflns_theta_full 31
_diffrn_reflns_theta_max 32.29
_diffrn_reflns_theta_min 3.29
_exptl_absorpt_coefficient_mu 3.527
_exptl_absorpt_correction_T_max 0.382
_exptl_absorpt_correction_T_min 0.269
_exptl_absorpt_correction_type analytical
_exptl_absorpt_process_details
;
CrysAlisPro, Oxford Diffraction Ltd.,
Version 1.171.33.52 (release 06-11-2009 CrysAlis171 .NET)
(compiled Nov 6 2009,16:24:50)
Analytical numeric absorption correction using a multifaceted crystal
model based on expressions derived by R.C. Clark & J.S.
(Clark, R. C. & Reid, J. S. (1995). Acta Cryst. A51, 887-897)
;
_exptl_crystal_colour blue
_exptl_crystal_density_diffrn 1.593
_exptl_crystal_density_method 'not measured'
_exptl_crystal_description fragment
_exptl_crystal_F_000 1404
_exptl_crystal_size_max 0.56
_exptl_crystal_size_mid 0.49
_exptl_crystal_size_min 0.33
_refine_diff_density_max 0.294
_refine_diff_density_min -0.446
_refine_diff_density_rms 0.071
_refine_ls_extinction_method none
_refine_ls_goodness_of_fit_ref 0.825
_refine_ls_hydrogen_treatment constr
_refine_ls_matrix_type full
_refine_ls_number_parameters 95
_refine_ls_number_reflns 2421
_refine_ls_number_restraints 0
_refine_ls_restrained_S_all 0.825
_refine_ls_R_factor_all 0.0765
_refine_ls_R_factor_gt 0.0258
_refine_ls_shift/su_max 0.003
_refine_ls_shift/su_mean 0
_refine_ls_structure_factor_coef Fsqd
_refine_ls_weighting_details 'calc w=1/[\s^2^(Fo^2^)+(0.0267P)^2^] where P=(Fo^2^+2Fc^2^)/3'
_refine_ls_weighting_scheme calc
_refine_ls_wR_factor_gt 0.0508
_refine_ls_wR_factor_ref 0.0555
_reflns_number_gt 1226
_reflns_number_total 2421
_reflns_threshold_expression I>2\s(I)
_cod_data_source_file c1dt10224a.txt
_cod_data_source_block gb1034b
_cod_original_sg_symbol_Hall '-C 2b 2bc'
_cod_original_sg_symbol_H-M 'C c c a'
_cod_database_code 7015894

loop_
_symmetry_equiv_pos_as_xyz
'x, y, z'
'-x+1/2, -y, z'
'x+1/2, -y, -z+1/2'
'-x, y, -z+1/2'
'x+1/2, y+1/2, z'
'-x+1, -y+1/2, z'
'x+1, -y+1/2, -z+1/2'
'-x+1/2, y+1/2, -z+1/2'
'-x, -y, -z'
'x-1/2, y, -z'
'-x-1/2, y, z-1/2'
'x, -y, z-1/2'
'-x+1/2, -y+1/2, -z'
'x, y+1/2, -z'
'-x, y+1/2, z-1/2'
'x+1/2, -y+1/2, z-1/2'

loop_
_atom_site_label
_atom_site_type_symbol
_atom_site_fract_x
_atom_site_fract_y
_atom_site_fract_z
_atom_site_U_iso_or_equiv
_atom_site_adp_type
_atom_site_occupancy
_atom_site_symmetry_multiplicity
_atom_site_calc_flag
_atom_site_refinement_flags
_atom_site_disorder_assembly
_atom_site_disorder_group
Cu1 Cu -0.02431(5) 0.25 0.25 0.0325(2) Uani 0.5 2 d SP . .
Br1 Br -0.265754(18) 0.25 0.25 0.04267(7) Uani 1 2 d S . .
N11 N 0 0.25 0.12664(10) 0.0386(4) Uani 1 2 d S . .
C12 C -0.08445(16) 0.21293(10) 0.08564(10) 0.0419(4) Uani 1 1 d . . .
H12 H -0.1453 0.1862 0.1142 0.05 Uiso 1 1 calc R . .
C13 C -0.08735(17) 0.21164(12) 0.00355(10) 0.0499(5) Uani 1 1 d . . .
H13 H -0.149 0.1845 -0.0238 0.06 Uiso 1 1 calc R . .
C14 C 0 0.25 -0.03826(14) 0.0507(6) Uani 1 2 d S . .
H14 H 0 0.25 -0.095 0.061 Uiso 1 2 calc SR . .
N21 N 0 0.11237(9) 0.25 0.0334(4) Uani 1 2 d S . .
C22 C 0.08022(13) 0.06592(9) 0.21168(8) 0.0303(3) Uani 1 1 d . . .
H22 H 0.1374 0.0988 0.1843 0.036 Uiso 1 1 calc R . .
C23 C 0.08297(12) -0.02787(9) 0.21043(8) 0.0285(3) Uani 1 1 d . . .
H23 H 0.1412 -0.0591 0.1827 0.034 Uiso 1 1 calc R . .
C24 C 0 -0.07616(11) 0.25 0.0279(4) Uani 1 2 d S . .
H24 H 0 -0.141 0.25 0.033 Uiso 1 2 calc SR . .
N31 N 0.25 0.5 0.44760(10) 0.0419(5) Uani 1 2 d S . .
C32 C 0.16891(16) 0.46099(12) 0.48936(9) 0.0441(4) Uani 1 1 d . . .
H32 H 0.1091 0.4328 0.4608 0.053 Uiso 1 1 calc R . .
C33 C 0.16499(15) 0.45837(12) 0.57111(9) 0.0475(5) Uani 1 1 d . . .
H33 H 0.105 0.4285 0.5981 0.057 Uiso 1 1 calc R . .
C34 C 0.25 0.5 0.61263(14) 0.0510(7) Uani 1 2 d S . .
H34 H 0.25 0.5 0.6693 0.061 Uiso 1 2 calc SR . .

loop_
_atom_site_aniso_label
_atom_site_aniso_U_11
_atom_site_aniso_U_22
_atom_site_aniso_U_33
_atom_site_aniso_U_23
_atom_site_aniso_U_13
_atom_site_aniso_U_12
Cu1 0.0476(6) 0.01595(15) 0.0340(2) 0.0014(4) 0 0
Br1 0.03493(11) 0.02542(9) 0.06766(16) 0.00370(14) 0 0
N11 0.0596(11) 0.0189(7) 0.0374(9) 0 0 -0.0006(12)
C12 0.0470(11) 0.0275(7) 0.0512(11) -0.0026(8) 0.0071(9) -0.0053(8)
C13 0.0575(13) 0.0394(9) 0.0529(11) -0.0068(9) -0.0134(10) 0.0006(9)
C14 0.0775(18) 0.0389(11) 0.0356(12) 0 0 0.0074(18)
N21 0.0524(10) 0.0187(7) 0.0291(8) 0 -0.0007(11) 0
C22 0.0358(9) 0.0279(7) 0.0273(8) 0.0007(6) 0.0017(7) -0.0083(7)
C23 0.0295(8) 0.0284(7) 0.0276(8) -0.0038(6) 0.0003(7) 0.0040(6)
C24 0.0335(10) 0.0199(8) 0.0303(10) 0 -0.0060(13) 0
N31 0.0347(12) 0.0604(13) 0.0307(12) 0 0 -0.0046(10)
C32 0.0405(11) 0.0567(10) 0.0350(10) -0.0076(8) 0.0017(8) -0.0066(9)
C33 0.0437(11) 0.0634(12) 0.0355(10) 0.0010(9) 0.0112(9) -0.0055(9)
C34 0.0539(17) 0.0744(18) 0.0248(13) 0 0 0.0104(14)

loop_
_atom_type_symbol
_atom_type_description
_atom_type_scat_dispersion_real
_atom_type_scat_dispersion_imag
_atom_type_scat_source
C C 0.0033 0.0016 'International Tables Vol C Tables 4.2.6.8 and 6.1.1.4'
H H 0 0 'International Tables Vol C Tables 4.2.6.8 and 6.1.1.4'
N N 0.0061 0.0033 'International Tables Vol C Tables 4.2.6.8 and 6.1.1.4'
Cu Cu 0.3201 1.2651 'International Tables Vol C Tables 4.2.6.8 and 6.1.1.4'
Br Br -0.2901 2.4595 'International Tables Vol C Tables 4.2.6.8 and 6.1.1.4'

loop_
_exptl_crystal_face_index_h
_exptl_crystal_face_index_k
_exptl_crystal_face_index_l
_exptl_crystal_face_perp_dist
0 0 -1 0.2075
0 1 2 0.1806
-1 -1 0 0.2829
0 1 0 0.1278
-1 1 0 0.2385
1 0 0 0.1543
0 -1 0 0.2016
-5 -13 17 0.2422

loop_
_geom_angle_atom_site_label_1
_geom_angle_atom_site_label_2
_geom_angle_atom_site_label_3
_geom_angle
_geom_angle_site_symmetry_1
_geom_angle_site_symmetry_3
_geom_angle_publ_flag
Cu1 Cu1 N21 81.865(16) 6_455 6_455 ?
Cu1 Cu1 N21 81.864(16) 6_455 . ?
N21 Cu1 N21 163.73(3) 6_455 . ?
Cu1 Cu1 N11 82.061(16) 6_455 7_455 ?
N21 Cu1 N11 88.880(4) 6_455 7_455 ?
N21 Cu1 N11 88.880(4) . 7_455 ?
Cu1 Cu1 N11 82.061(16) 6_455 . ?
N21 Cu1 N11 88.880(4) 6_455 . ?
N21 Cu1 N11 88.880(4) . . ?
N11 Cu1 N11 164.12(3) 7_455 . ?
Cu1 Cu1 Br1 180 6_455 . ?
N21 Cu1 Br1 98.135(16) 6_455 . ?
N21 Cu1 Br1 98.135(16) . . ?
N11 Cu1 Br1 97.939(16) 7_455 . ?
N11 Cu1 Br1 97.939(16) . . ?
C12 N11 C12 117.82(19) . 6_455 ?
C12 N11 Cu1 127.98(10) . 6_455 ?
C12 N11 Cu1 114.04(9) 6_455 6_455 ?
C12 N11 Cu1 114.04(9) . . ?
C12 N11 Cu1 127.98(10) 6_455 . ?
N11 C12 C13 122.72(17) . . ?
N11 C12 H12 118.6 . . ?
C13 C12 H12 118.6 . . ?
C14 C13 C12 119.10(18) . . ?
C14 C13 H13 120.5 . . ?
C12 C13 H13 120.5 . . ?
C13 C14 C13 118.5(2) 6_455 . ?
C13 C14 H14 120.7 6_455 . ?
C13 C14 H14 120.7 . . ?
C22 N21 C22 118.67(16) 4 . ?
C22 N21 Cu1 127.28(8) 4 6_455 ?
C22 N21 Cu1 113.83(8) . 6_455 ?
C22 N21 Cu1 113.83(8) 4 . ?
C22 N21 Cu1 127.28(8) . . ?
N21 C22 C23 122.28(14) . . ?
N21 C22 H22 118.9 . . ?
C23 C22 H22 118.9 . . ?
C22 C23 C24 119.19(14) . . ?
C22 C23 H23 120.4 . . ?
C24 C23 H23 120.4 . . ?
C23 C24 C23 118.38(17) 4 . ?
C23 C24 H24 120.8 4 . ?
C23 C24 H24 120.8 . . ?
C32 N31 C32 115.94(19) 2_565 . ?
N31 C32 C33 124.52(17) . . ?
N31 C32 H32 117.7 . . ?
C33 C32 H32 117.7 . . ?
C34 C33 C32 118.06(17) . . ?
C34 C33 H33 121 . . ?
C32 C33 H33 121 . . ?
C33 C34 C33 118.9(2) . 2_565 ?
C33 C34 H34 120.6 . . ?
C33 C34 H34 120.6 2_565 . ?

loop_
_geom_bond_atom_site_label_1
_geom_bond_atom_site_label_2
_geom_bond_distance
_geom_bond_site_symmetry_2
_geom_bond_publ_flag
Cu1 Cu1 0.5765(11) 6_455 ?
Cu1 N21 2.0367(14) 6_455 ?
Cu1 N21 2.0367(14) . ?
Cu1 N11 2.0867(17) 7_455 ?
Cu1 N11 2.0867(17) . ?
Cu1 Br1 2.8628(6) . ?
Cu1 Br1 3.4393(7) 6_455 ?
N11 C12 1.3301(19) . ?
N11 C12 1.3301(19) 6_455 ?
N11 Cu1 2.0867(17) 6_455 ?
C12 C13 1.376(2) . ?
C12 H12 0.95 . ?
C13 C14 1.371(2) . ?
C13 H13 0.95 . ?
C14 C13 1.371(2) 6_455 ?
C14 H14 0.95 . ?
N21 C22 1.3341(16) 4 ?
N21 C22 1.3341(16) . ?
N21 Cu1 2.0367(14) 6_455 ?
C22 C23 1.3746(18) . ?
C22 H22 0.95 . ?
C23 C24 1.3812(17) . ?
C23 H23 0.95 . ?
C24 C23 1.3812(17) 4 ?
C24 H24 0.95 . ?
N31 C32 1.3193(19) 2_565 ?
N31 C32 1.3193(19) . ?
C32 C33 1.371(2) . ?
C32 H32 0.95 . ?
C33 C34 1.368(2) . ?
C33 H33 0.95 . ?
C34 C33 1.368(2) 2_565 ?
C34 H34 0.95 . ?
